data_7015024
loop_
_publ_author_name
'Hancock, Stuart L.'
'Mahon, Mary F.'
'Jones, Matthew D.'

_publ_section_title
;
 Crystallographic characterisation of Ti(iv) piperazine complexes and
 their exploitation for the ring opening polymerisation of rac-lactide.
;
_journal_issue 9
_journal_name_full 'Dalton transactions (Cambridge, England : 2003)'
_journal_page_first 2033
_journal_page_last 2037
_journal_paper_doi 10.1039/c0dt01542c
_journal_volume 40
_journal_year 2011
_chemical_formula_sum 'C62 H116 N2 O8 Ti2'
_chemical_formula_weight 1113.37
_chemical_name_systematic
;
?
;
_space_group_IT_number 2
_symmetry_cell_setting triclinic
_symmetry_space_group_name_Hall '-P 1'
_symmetry_space_group_name_H-M 'P -1'
_atom_sites_solution_hydrogens geom
_atom_sites_solution_primary direct
_atom_sites_solution_secondary difmap
_audit_creation_method SHELXL-97
_cell_angle_alpha 115.990(5)
_cell_angle_beta 109.683(5)
_cell_angle_gamma 91.805(5)
_cell_formula_units_Z 1
_cell_length_a 11.0450(10)
_cell_length_b 13.2550(11)
_cell_length_c 13.9140(14)
_cell_measurement_reflns_used 26403
_cell_measurement_temperature 150(2)
_cell_measurement_theta_max 27.48
_cell_measurement_theta_min 3.51
_cell_volume 1685.0(3)
_computing_cell_refinement 'HKL Scalepack (Otwinski & Minor, 1997)'
_computing_data_collection 'Collect (Nonius BV, 1997-2000)'
_computing_data_reduction 'HKL Denzo & Scalepack (Otwinski & Minor 1997)'
_computing_molecular_graphics 'Ortep-3 for Windows (Farrugia, 1997)'
_computing_publication_material 'WinGX publication routines (Farrugia, 1999)'
_computing_structure_refinement 'SHELXL-97 (Sheldrick, 1997)'
_computing_structure_solution
;
SIR97- Altomare A., Burla M.C., Camalli M., Cascarano G.L., Giacovazzo C. ,
Guagliardi A., Moliterni A.G.G., Polidori G.,Spagna R.
(1999) J. Appl. Cryst. 32, 115-119.
;
_diffrn_ambient_temperature 150(2)
_diffrn_measured_fraction_theta_full 0.988
_diffrn_measured_fraction_theta_max 0.988
_diffrn_measurement_device_type 'nonius kappa ccd'
_diffrn_measurement_method ccd
_diffrn_radiation_monochromator graphite
_diffrn_radiation_source 'fine-focus sealed tube'
_diffrn_radiation_type MoK\a
_diffrn_radiation_wavelength 0.71073
_diffrn_reflns_av_R_equivalents 0.0614
_diffrn_reflns_av_sigmaI/netI 0.0508
_diffrn_reflns_limit_h_max 14
_diffrn_reflns_limit_h_min -14
_diffrn_reflns_limit_k_max 17
_diffrn_reflns_limit_k_min -16
_diffrn_reflns_limit_l_max 18
_diffrn_reflns_limit_l_min -18
_diffrn_reflns_number 33515
_diffrn_reflns_theta_full 27.52
_diffrn_reflns_theta_max 27.52
_diffrn_reflns_theta_min 4.09
_exptl_absorpt_coefficient_mu 0.285
_exptl_absorpt_correction_type none
_exptl_crystal_colour yellow
_exptl_crystal_density_diffrn 1.097
_exptl_crystal_density_method 'not measured'
_exptl_crystal_description block
_exptl_crystal_F_000 610
_exptl_crystal_size_max 0.10
_exptl_crystal_size_mid 0.10
_exptl_crystal_size_min 0.10
_refine_diff_density_max 0.761
_refine_diff_density_min -0.626
_refine_diff_density_rms 0.062
_refine_ls_extinction_method none
_refine_ls_goodness_of_fit_ref 1.017
_refine_ls_hydrogen_treatment constr
_refine_ls_matrix_type full
_refine_ls_number_parameters 347
_refine_ls_number_reflns 7641
_refine_ls_number_restraints 0
_refine_ls_restrained_S_all 1.017
_refine_ls_R_factor_all 0.0903
_refine_ls_R_factor_gt 0.0590
_refine_ls_shift/su_max 0.001
_refine_ls_shift/su_mean 0.000
_refine_ls_structure_factor_coef Fsqd
_refine_ls_weighting_details 'calc w=1/[\s^2^(Fo^2^)+(0.0875P)^2^+0.9724P] where P=(Fo^2^+2Fc^2^)/3'
_refine_ls_weighting_scheme calc
_refine_ls_wR_factor_gt 0.1504
_refine_ls_wR_factor_ref 0.1713
_reflns_number_gt 5497
_reflns_number_total 7641
_reflns_threshold_expression >2sigma(I)
_cod_data_source_file C0DT01542C.TXT
_cod_data_source_block Ti2(5)(OiPr)6
_cod_depositor_comments
;
The following automatic conversions were performed:
'_symmetry_cell_setting' value 'Triclinic' changed to 'triclinic'
according to '/home/saulius/struct/CIF-dictionaries/cif_core.dic'
dictionary named 'cif_core.dic' version 2.4.1 from 2010-06-29.

Automatic conversion script
Id: cif_fix_enum 1555 2011-01-17 13:19:09Z saulius 
;
_cod_original_sg_symbol_H-M P-1
_cod_database_code 7015024

loop_
_symmetry_equiv_pos_as_xyz
'x, y, z'
'-x, -y, -z'

loop_
_atom_site_label
_atom_site_type_symbol
_atom_site_fract_x
_atom_site_fract_y
_atom_site_fract_z
_atom_site_U_iso_or_equiv
_atom_site_adp_type
_atom_site_occupancy
_atom_site_symmetry_multiplicity
_atom_site_calc_flag
_atom_site_refinement_flags
_atom_site_disorder_assembly
_atom_site_disorder_group
Ti1 Ti 0.02161(4) 0.29689(4) 0.72115(3) 0.03219(14) Uani 1 1 d . . .
O1 O 0.03355(18) 0.22676(16) 0.58345(14) 0.0455(4) Uani 1 1 d . . .
N1 N 0.01965(17) 0.39386(15) 0.90856(15) 0.0292(4) Uani 1 1 d . . .
C1 C 0.0731(4) 0.1658(4) 0.4918(3) 0.0876(14) Uani 1 1 d . . .
H1 H 0.1336 0.1225 0.5221 0.105 Uiso 1 1 calc R . .
O2 O -0.13497(16) 0.21554(15) 0.68861(14) 0.0429(4) Uani 1 1 d . . .
C2 C -0.0300(4) 0.0748(4) 0.3913(3) 0.0920(14) Uani 1 1 d . . .
H2A H -0.0660 0.0242 0.4140 0.138 Uiso 1 1 calc R . .
H2B H 0.0057 0.0305 0.3335 0.138 Uiso 1 1 calc R . .
H2C H -0.1000 0.1077 0.3578 0.138 Uiso 1 1 calc R . .
O3 O 0.01970(18) 0.44062(15) 0.73493(14) 0.0421(4) Uani 1 1 d . . .
C3 C 0.1608(4) 0.2392(3) 0.4793(4) 0.0801(11) Uani 1 1 d . . .
H3A H 0.1909 0.1917 0.4184 0.120 Uiso 1 1 calc R . .
H3B H 0.2368 0.2827 0.5530 0.120 Uiso 1 1 calc R . .
H3C H 0.1137 0.2925 0.4582 0.120 Uiso 1 1 calc R . .
O4 O 0.17263(16) 0.26430(15) 0.80370(13) 0.0389(4) Uani 1 1 d . . .
C4 C -0.2447(3) 0.1323(2) 0.5923(2) 0.0503(7) Uani 1 1 d . . .
H4 H -0.2163 0.0878 0.5273 0.060 Uiso 1 1 calc R . .
C5 C -0.3492(3) 0.1918(4) 0.5532(3) 0.0766(10) Uani 1 1 d . . .
H5A H -0.3771 0.2363 0.6167 0.115 Uiso 1 1 calc R . .
H5B H -0.4249 0.1345 0.4861 0.115 Uiso 1 1 calc R . .
H5C H -0.3138 0.2435 0.5313 0.115 Uiso 1 1 calc R . .
C6 C -0.2938(4) 0.0514(3) 0.6266(4) 0.0748(10) Uani 1 1 d . . .
H6A H -0.2218 0.0178 0.6558 0.112 Uiso 1 1 calc R . .
H6B H -0.3654 -0.0099 0.5588 0.112 Uiso 1 1 calc R . .
H6C H -0.3263 0.0935 0.6874 0.112 Uiso 1 1 calc R . .
C7 C 0.0206(3) 0.4931(2) 0.6654(2) 0.0438(6) Uani 1 1 d . . .
H7 H 0.0775 0.4585 0.6220 0.053 Uiso 1 1 calc R . .
C8 C -0.1147(4) 0.4713(4) 0.5802(3) 0.0829(12) Uani 1 1 d . . .
H8A H -0.1491 0.3883 0.5312 0.124 Uiso 1 1 calc R . .
H8B H -0.1130 0.5063 0.5314 0.124 Uiso 1 1 calc R . .
H8C H -0.1715 0.5049 0.6216 0.124 Uiso 1 1 calc R . .
C9 C 0.0785(5) 0.6190(3) 0.7430(3) 0.0886(13) Uani 1 1 d . . .
H9A H 0.0226 0.6543 0.7849 0.133 Uiso 1 1 calc R . .
H9B H 0.0839 0.6552 0.6961 0.133 Uiso 1 1 calc R . .
H9C H 0.1669 0.6298 0.7989 0.133 Uiso 1 1 calc R . .
C10 C 0.2443(2) 0.27637(19) 0.91031(19) 0.0331(5) Uani 1 1 d . . .
C11 C 0.3785(2) 0.2726(2) 0.9433(2) 0.0374(5) Uani 1 1 d . . .
C12 C 0.4434(2) 0.2835(2) 1.0533(2) 0.0422(6) Uani 1 1 d . . .
H12 H 0.5341 0.2810 1.0769 0.051 Uiso 1 1 calc R . .
C13 C 0.3841(3) 0.2980(2) 1.1310(2) 0.0416(6) Uani 1 1 d . . .
C14 C 0.2526(2) 0.3055(2) 1.0963(2) 0.0379(5) Uani 1 1 d . . .
H14 H 0.2098 0.3180 1.1481 0.046 Uiso 1 1 calc R . .
C15 C 0.1823(2) 0.29506(19) 0.98747(19) 0.0330(5) Uani 1 1 d . . .
C16 C 0.4504(3) 0.2592(3) 0.8619(2) 0.0497(7) Uani 1 1 d . . .
C17 C 0.4394(4) 0.3606(4) 0.8307(4) 0.0786(11) Uani 1 1 d . . .
H17A H 0.3467 0.3568 0.7885 0.118 Uiso 1 1 calc R . .
H17B H 0.4885 0.3536 0.7818 0.118 Uiso 1 1 calc R . .
H17C H 0.4762 0.4342 0.9023 0.118 Uiso 1 1 calc R . .
C18 C 0.5989(3) 0.2667(3) 0.9212(3) 0.0628(8) Uani 1 1 d . . .
H18A H 0.6376 0.3400 0.9930 0.094 Uiso 1 1 calc R . .
H18B H 0.6423 0.2617 0.8687 0.094 Uiso 1 1 calc R . .
H18C H 0.6112 0.2033 0.9394 0.094 Uiso 1 1 calc R . .
C19 C 0.3917(3) 0.1457(3) 0.7508(2) 0.0585(8) Uani 1 1 d . . .
H19A H 0.2971 0.1421 0.7123 0.070 Uiso 1 1 calc R . .
H19B H 0.4346 0.1433 0.6980 0.070 Uiso 1 1 calc R . .
C20 C 0.4053(4) 0.0442(3) 0.7672(3) 0.0759(10) Uani 1 1 d . . .
H20A H 0.4987 0.0423 0.7976 0.114 Uiso 1 1 calc R . .
H20B H 0.3591 -0.0252 0.6926 0.114 Uiso 1 1 calc R . .
H20C H 0.3671 0.0474 0.8225 0.114 Uiso 1 1 calc R . .
C21 C 0.4641(3) 0.3127(3) 1.2526(2) 0.0552(7) Uani 1 1 d . . .
C22 C 0.5643(4) 0.2353(4) 1.2471(3) 0.0888(13) Uani 1 1 d . . .
H22A H 0.5182 0.1550 1.1948 0.133 Uiso 1 1 calc R . .
H22B H 0.6138 0.2454 1.3249 0.133 Uiso 1 1 calc R . .
H22C H 0.6251 0.2561 1.2180 0.133 Uiso 1 1 calc R . .
C23 C 0.5461(3) 0.4398(3) 1.3317(3) 0.0716(10) Uani 1 1 d . . .
H23A H 0.6033 0.4477 1.4079 0.086 Uiso 1 1 calc R . .
H23B H 0.6043 0.4530 1.2958 0.086 Uiso 1 1 calc R . .
C24 C 0.4705(4) 0.5303(3) 1.3524(3) 0.0737(10) Uani 1 1 d . . .
H24A H 0.4107 0.5223 1.2779 0.111 Uiso 1 1 calc R . .
H24B H 0.5308 0.6056 1.3977 0.111 Uiso 1 1 calc R . .
H24C H 0.4192 0.5237 1.3956 0.111 Uiso 1 1 calc R . .
C25 C 0.3756(4) 0.2848(4) 1.3058(3) 0.0733(10) Uani 1 1 d . . .
H25A H 0.3143 0.3368 1.3138 0.110 Uiso 1 1 calc R . .
H25B H 0.4301 0.2943 1.3825 0.110 Uiso 1 1 calc R . .
H25C H 0.3259 0.2053 1.2553 0.110 Uiso 1 1 calc R . .
C26 C 0.0419(2) 0.3097(2) 0.9546(2) 0.0327(5) Uani 1 1 d . . .
H26A H -0.0172 0.2343 0.8948 0.039 Uiso 1 1 calc R . .
H26B H 0.0192 0.3365 1.0236 0.039 Uiso 1 1 calc R . .
C27 C 0.1204(2) 0.50355(19) 0.98455(19) 0.0311(5) Uani 1 1 d . . .
H27A H 0.1106 0.5492 0.9430 0.037 Uiso 1 1 calc R . .
H27B H 0.2090 0.4855 0.9985 0.037 Uiso 1 1 calc R . .
C28 C -0.1113(2) 0.4238(2) 0.89920(19) 0.0316(5) Uani 1 1 d . . .
H28A H -0.1793 0.3520 0.8557 0.038 Uiso 1 1 calc R . .
H28B H -0.1312 0.4659 0.8539 0.038 Uiso 1 1 calc R . .
C29 C 0.7494(5) 0.0450(4) 0.0567(5) 0.1032(15) Uani 1 1 d . . .
H29A H 0.7251 -0.0335 0.0423 0.155 Uiso 1 1 calc R . .
H29B H 0.6697 0.0723 0.0304 0.155 Uiso 1 1 calc R . .
H29C H 0.7991 0.0953 0.1400 0.155 Uiso 1 1 calc R . .
C30 C 0.8325(5) 0.0466(4) -0.0082(5) 0.1014(14) Uani 1 1 d . . .
H30A H 0.8556 0.1256 0.0047 0.122 Uiso 1 1 calc R . .
H30B H 0.7826 -0.0040 -0.0925 0.122 Uiso 1 1 calc R . .
C31 C 0.9581(5) 0.0053(4) 0.0331(5) 0.1001(14) Uani 1 1 d . . .
H31A H 1.0100 0.0598 0.1160 0.120 Uiso 1 1 calc R . .
H31B H 0.9335 -0.0703 0.0270 0.120 Uiso 1 1 calc R . .

loop_
_atom_site_aniso_label
_atom_site_aniso_U_11
_atom_site_aniso_U_22
_atom_site_aniso_U_33
_atom_site_aniso_U_23
_atom_site_aniso_U_13
_atom_site_aniso_U_12
Ti1 0.0330(2) 0.0392(2) 0.0231(2) 0.01447(17) 0.01003(16) 0.00719(17)
O1 0.0498(10) 0.0597(11) 0.0259(8) 0.0177(8) 0.0169(8) 0.0163(9)
N1 0.0279(9) 0.0342(10) 0.0258(9) 0.0147(8) 0.0103(7) 0.0061(8)
C1 0.097(3) 0.091(3) 0.0474(19) -0.0020(18) 0.048(2) -0.014(2)
O2 0.0383(9) 0.0467(10) 0.0288(8) 0.0089(7) 0.0098(7) -0.0022(8)
C2 0.078(2) 0.111(3) 0.0436(19) 0.000(2) 0.0271(18) -0.004(2)
O3 0.0539(10) 0.0473(10) 0.0321(9) 0.0243(8) 0.0173(8) 0.0125(8)
C3 0.107(3) 0.071(2) 0.089(3) 0.036(2) 0.072(3) 0.020(2)
O4 0.0391(9) 0.0550(10) 0.0264(8) 0.0207(8) 0.0146(7) 0.0183(8)
C4 0.0405(14) 0.0503(15) 0.0354(13) 0.0004(12) 0.0154(11) -0.0041(12)
C5 0.0531(19) 0.095(3) 0.061(2) 0.035(2) 0.0033(16) 0.0045(18)
C6 0.065(2) 0.0537(19) 0.099(3) 0.0239(19) 0.043(2) 0.0028(16)
C7 0.0531(15) 0.0538(15) 0.0392(13) 0.0303(12) 0.0228(12) 0.0173(12)
C8 0.066(2) 0.122(3) 0.075(2) 0.075(3) 0.0072(18) 0.006(2)
C9 0.113(3) 0.073(2) 0.073(2) 0.048(2) 0.012(2) -0.011(2)
C10 0.0377(12) 0.0372(12) 0.0256(11) 0.0163(9) 0.0117(9) 0.0108(10)
C11 0.0378(12) 0.0441(13) 0.0299(11) 0.0169(10) 0.0134(10) 0.0107(10)
C12 0.0353(12) 0.0528(15) 0.0318(12) 0.0174(11) 0.0091(10) 0.0128(11)
C13 0.0465(14) 0.0473(14) 0.0291(12) 0.0186(11) 0.0114(11) 0.0162(11)
C14 0.0467(14) 0.0437(13) 0.0286(11) 0.0190(10) 0.0178(10) 0.0154(11)
C15 0.0367(12) 0.0353(12) 0.0289(11) 0.0166(10) 0.0129(9) 0.0101(9)
C16 0.0359(13) 0.0750(19) 0.0410(14) 0.0289(14) 0.0163(11) 0.0138(13)
C17 0.063(2) 0.129(3) 0.084(3) 0.079(3) 0.0368(19) 0.018(2)
C18 0.0388(14) 0.097(2) 0.0526(17) 0.0344(17) 0.0194(13) 0.0100(15)
C19 0.0481(16) 0.085(2) 0.0371(14) 0.0216(15) 0.0202(13) 0.0222(15)
C20 0.082(2) 0.075(2) 0.055(2) 0.0207(18) 0.0230(18) 0.0119(19)
C21 0.0597(17) 0.077(2) 0.0317(13) 0.0292(14) 0.0151(13) 0.0306(15)
C22 0.105(3) 0.126(3) 0.057(2) 0.060(2) 0.029(2) 0.072(3)
C23 0.0570(19) 0.104(3) 0.0384(16) 0.0300(18) 0.0080(14) 0.0101(19)
C24 0.085(2) 0.076(2) 0.0437(17) 0.0195(16) 0.0191(17) 0.0021(19)
C25 0.084(2) 0.100(3) 0.0421(17) 0.0451(18) 0.0162(16) 0.019(2)
C26 0.0375(12) 0.0365(12) 0.0292(11) 0.0182(10) 0.0152(9) 0.0089(10)
C27 0.0271(10) 0.0358(12) 0.0273(11) 0.0137(9) 0.0091(9) 0.0045(9)
C28 0.0284(11) 0.0369(12) 0.0267(11) 0.0133(9) 0.0104(9) 0.0058(9)
C29 0.122(4) 0.097(3) 0.112(4) 0.056(3) 0.061(3) 0.035(3)
C30 0.103(3) 0.096(3) 0.108(4) 0.042(3) 0.051(3) 0.033(3)
C31 0.122(4) 0.082(3) 0.106(4) 0.043(3) 0.057(3) 0.020(3)

loop_
_atom_type_symbol
_atom_type_description
_atom_type_scat_dispersion_real
_atom_type_scat_dispersion_imag
_atom_type_scat_source
C C 0.0033 0.0016 'International Tables Vol C Tables 4.2.6.8 and 6.1.1.4'
H H 0.0000 0.0000 'International Tables Vol C Tables 4.2.6.8 and 6.1.1.4'
O O 0.0106 0.0060 'International Tables Vol C Tables 4.2.6.8 and 6.1.1.4'
N N 0.0061 0.0033 'International Tables Vol C Tables 4.2.6.8 and 6.1.1.4'
Ti Ti 0.2776 0.4457 'International Tables Vol C Tables 4.2.6.8 and 6.1.1.4'

loop_
_geom_angle_atom_site_label_1
_geom_angle_atom_site_label_2
_geom_angle_atom_site_label_3
_geom_angle
_geom_angle_site_symmetry_1
_geom_angle_site_symmetry_3
_geom_angle_publ_flag
O1 Ti1 O2 100.54(8) . . ?
O1 Ti1 O3 98.72(8) . . ?
O2 Ti1 O3 115.42(9) . . ?
O1 Ti1 O4 96.88(8) . . ?
O2 Ti1 O4 116.82(8) . . ?
O3 Ti1 O4 121.04(8) . . ?
O1 Ti1 N1 176.55(7) . . ?
O2 Ti1 N1 82.70(7) . . ?
O3 Ti1 N1 80.85(7) . . ?
O4 Ti1 N1 80.49(6) . . ?
C1 O1 Ti1 164.9(2) . . ?
C28 N1 C27 107.10(16) . . ?
C28 N1 C26 110.64(17) . . ?
C27 N1 C26 112.64(17) . . ?
C28 N1 Ti1 109.11(12) . . ?
C27 N1 Ti1 112.24(13) . . ?
C26 N1 Ti1 105.11(13) . . ?
O1 C1 C2 113.3(3) . . ?
O1 C1 C3 112.9(3) . . ?
C2 C1 C3 120.7(4) . . ?
O1 C1 H1 102.2 . . ?
C2 C1 H1 102.2 . . ?
C3 C1 H1 102.2 . . ?
C4 O2 Ti1 140.23(16) . . ?
C1 C2 H2A 109.5 . . ?
C1 C2 H2B 109.5 . . ?
H2A C2 H2B 109.5 . . ?
C1 C2 H2C 109.5 . . ?
H2A C2 H2C 109.5 . . ?
H2B C2 H2C 109.5 . . ?
C7 O3 Ti1 136.36(16) . . ?
C1 C3 H3A 109.5 . . ?
C1 C3 H3B 109.5 . . ?
H3A C3 H3B 109.5 . . ?
C1 C3 H3C 109.5 . . ?
H3A C3 H3C 109.5 . . ?
H3B C3 H3C 109.5 . . ?
C10 O4 Ti1 142.79(15) . . ?
O2 C4 C6 109.0(3) . . ?
O2 C4 C5 109.3(2) . . ?
C6 C4 C5 111.8(3) . . ?
O2 C4 H4 108.9 . . ?
C6 C4 H4 108.9 . . ?
C5 C4 H4 108.9 . . ?
C4 C5 H5A 109.5 . . ?
C4 C5 H5B 109.5 . . ?
H5A C5 H5B 109.5 . . ?
C4 C5 H5C 109.5 . . ?
H5A C5 H5C 109.5 . . ?
H5B C5 H5C 109.5 . . ?
C4 C6 H6A 109.5 . . ?
C4 C6 H6B 109.5 . . ?
H6A C6 H6B 109.5 . . ?
C4 C6 H6C 109.5 . . ?
H6A C6 H6C 109.5 . . ?
H6B C6 H6C 109.5 . . ?
O3 C7 C8 110.0(2) . . ?
O3 C7 C9 108.9(2) . . ?
C8 C7 C9 112.0(3) . . ?
O3 C7 H7 108.6 . . ?
C8 C7 H7 108.6 . . ?
C9 C7 H7 108.6 . . ?
C7 C8 H8A 109.5 . . ?
C7 C8 H8B 109.5 . . ?
H8A C8 H8B 109.5 . . ?
C7 C8 H8C 109.5 . . ?
H8A C8 H8C 109.5 . . ?
H8B C8 H8C 109.5 . . ?
C7 C9 H9A 109.5 . . ?
C7 C9 H9B 109.5 . . ?
H9A C9 H9B 109.5 . . ?
C7 C9 H9C 109.5 . . ?
H9A C9 H9C 109.5 . . ?
H9B C9 H9C 109.5 . . ?
O4 C10 C15 118.5(2) . . ?
O4 C10 C11 120.8(2) . . ?
C15 C10 C11 120.7(2) . . ?
C12 C11 C10 116.8(2) . . ?
C12 C11 C16 121.9(2) . . ?
C10 C11 C16 121.3(2) . . ?
C11 C12 C13 124.2(2) . . ?
C11 C12 H12 117.9 . . ?
C13 C12 H12 117.9 . . ?
C14 C13 C12 116.9(2) . . ?
C14 C13 C21 122.1(2) . . ?
C12 C13 C21 120.9(2) . . ?
C13 C14 C15 121.6(2) . . ?
C13 C14 H14 119.2 . . ?
C15 C14 H14 119.2 . . ?
C14 C15 C10 119.7(2) . . ?
C14 C15 C26 120.4(2) . . ?
C10 C15 C26 119.8(2) . . ?
C19 C16 C11 111.0(2) . . ?
C19 C16 C18 109.0(2) . . ?
C11 C16 C18 111.5(2) . . ?
C19 C16 C17 109.1(3) . . ?
C11 C16 C17 109.8(2) . . ?
C18 C16 C17 106.3(3) . . ?
C16 C17 H17A 109.5 . . ?
C16 C17 H17B 109.5 . . ?
H17A C17 H17B 109.5 . . ?
C16 C17 H17C 109.5 . . ?
H17A C17 H17C 109.5 . . ?
H17B C17 H17C 109.5 . . ?
C16 C18 H18A 109.5 . . ?
C16 C18 H18B 109.5 . . ?
H18A C18 H18B 109.5 . . ?
C16 C18 H18C 109.5 . . ?
H18A C18 H18C 109.5 . . ?
H18B C18 H18C 109.5 . . ?
C20 C19 C16 114.5(3) . . ?
C20 C19 H19A 108.6 . . ?
C16 C19 H19A 108.6 . . ?
C20 C19 H19B 108.6 . . ?
C16 C19 H19B 108.6 . . ?
H19A C19 H19B 107.6 . . ?
C19 C20 H20A 109.5 . . ?
C19 C20 H20B 109.5 . . ?
H20A C20 H20B 109.5 . . ?
C19 C20 H20C 109.5 . . ?
H20A C20 H20C 109.5 . . ?
H20B C20 H20C 109.5 . . ?
C25 C21 C22 108.9(3) . . ?
C25 C21 C13 112.0(3) . . ?
C22 C21 C13 110.6(2) . . ?
C25 C21 C23 111.0(3) . . ?
C22 C21 C23 106.3(3) . . ?
C13 C21 C23 108.0(3) . . ?
C21 C22 H22A 109.5 . . ?
C21 C22 H22B 109.5 . . ?
H22A C22 H22B 109.5 . . ?
C21 C22 H22C 109.5 . . ?
H22A C22 H22C 109.5 . . ?
H22B C22 H22C 109.5 . . ?
C24 C23 C21 116.4(3) . . ?
C24 C23 H23A 108.2 . . ?
C21 C23 H23A 108.2 . . ?
C24 C23 H23B 108.2 . . ?
C21 C23 H23B 108.2 . . ?
H23A C23 H23B 107.4 . . ?
C23 C24 H24A 109.5 . . ?
C23 C24 H24B 109.5 . . ?
H24A C24 H24B 109.5 . . ?
C23 C24 H24C 109.5 . . ?
H24A C24 H24C 109.5 . . ?
H24B C24 H24C 109.5 . . ?
C21 C25 H25A 109.5 . . ?
C21 C25 H25B 109.5 . . ?
H25A C25 H25B 109.5 . . ?
C21 C25 H25C 109.5 . . ?
H25A C25 H25C 109.5 . . ?
H25B C25 H25C 109.5 . . ?
N1 C26 C15 112.13(18) . . ?
N1 C26 H26A 109.2 . . ?
C15 C26 H26A 109.2 . . ?
N1 C26 H26B 109.2 . . ?
C15 C26 H26B 109.2 . . ?
H26A C26 H26B 107.9 . . ?
N1 C27 C28 114.03(18) . 2_567 ?
N1 C27 H27A 108.7 . . ?
C28 C27 H27A 108.7 2_567 . ?
N1 C27 H27B 108.7 . . ?
C28 C27 H27B 108.7 2_567 . ?
H27A C27 H27B 107.6 . . ?
N1 C28 C27 113.95(17) . 2_567 ?
N1 C28 H28A 108.8 . . ?
C27 C28 H28A 108.8 2_567 . ?
N1 C28 H28B 108.8 . . ?
C27 C28 H28B 108.8 2_567 . ?
H28A C28 H28B 107.7 . . ?
C30 C29 H29A 109.5 . . ?
C30 C29 H29B 109.5 . . ?
H29A C29 H29B 109.5 . . ?
C30 C29 H29C 109.5 . . ?
H29A C29 H29C 109.5 . . ?
H29B C29 H29C 109.5 . . ?
C29 C30 C31 109.9(4) . . ?
C29 C30 H30A 109.7 . . ?
C31 C30 H30A 109.7 . . ?
C29 C30 H30B 109.7 . . ?
C31 C30 H30B 109.7 . . ?
H30A C30 H30B 108.2 . . ?
C31 C31 C30 114.0(6) 2_755 . ?
C31 C31 H31A 108.8 2_755 . ?
C30 C31 H31A 108.8 . . ?
C31 C31 H31B 108.8 2_755 . ?
C30 C31 H31B 108.8 . . ?
H31A C31 H31B 107.7 . . ?

loop_
_geom_bond_atom_site_label_1
_geom_bond_atom_site_label_2
_geom_bond_distance
_geom_bond_site_symmetry_2
_geom_bond_publ_flag
Ti1 O1 1.7803(17) . ?
Ti1 O2 1.8127(17) . ?
Ti1 O3 1.8308(17) . ?
Ti1 O4 1.8649(16) . ?
Ti1 N1 2.3567(18) . ?
O1 C1 1.401(3) . ?
N1 C28 1.491(3) . ?
N1 C27 1.493(3) . ?
N1 C26 1.501(3) . ?
C1 C2 1.439(5) . ?
C1 C3 1.454(5) . ?
C1 H1 1.0000 . ?
O2 C4 1.417(3) . ?
C2 H2A 0.9800 . ?
C2 H2B 0.9800 . ?
C2 H2C 0.9800 . ?
O3 C7 1.421(3) . ?
C3 H3A 0.9800 . ?
C3 H3B 0.9800 . ?
C3 H3C 0.9800 . ?
O4 C10 1.358(3) . ?
C4 C6 1.502(5) . ?
C4 C5 1.504(5) . ?
C4 H4 1.0000 . ?
C5 H5A 0.9800 . ?
C5 H5B 0.9800 . ?
C5 H5C 0.9800 . ?
C6 H6A 0.9800 . ?
C6 H6B 0.9800 . ?
C6 H6C 0.9800 . ?
C7 C8 1.484(4) . ?
C7 C9 1.499(5) . ?
C7 H7 1.0000 . ?
C8 H8A 0.9800 . ?
C8 H8B 0.9800 . ?
C8 H8C 0.9800 . ?
C9 H9A 0.9800 . ?
C9 H9B 0.9800 . ?
C9 H9C 0.9800 . ?
C10 C15 1.398(3) . ?
C10 C11 1.406(3) . ?
C11 C12 1.392(3) . ?
C11 C16 1.544(3) . ?
C12 C13 1.392(4) . ?
C12 H12 0.9500 . ?
C13 C14 1.389(4) . ?
C13 C21 1.541(3) . ?
C14 C15 1.390(3) . ?
C14 H14 0.9500 . ?
C15 C26 1.507(3) . ?
C16 C19 1.515(4) . ?
C16 C18 1.546(4) . ?
C16 C17 1.580(5) . ?
C17 H17A 0.9800 . ?
C17 H17B 0.9800 . ?
C17 H17C 0.9800 . ?
C18 H18A 0.9800 . ?
C18 H18B 0.9800 . ?
C18 H18C 0.9800 . ?
C19 C20 1.464(5) . ?
C19 H19A 0.9900 . ?
C19 H19B 0.9900 . ?
C20 H20A 0.9800 . ?
C20 H20B 0.9800 . ?
C20 H20C 0.9800 . ?
C21 C25 1.531(5) . ?
C21 C22 1.530(4) . ?
C21 C23 1.575(5) . ?
C22 H22A 0.9800 . ?
C22 H22B 0.9800 . ?
C22 H22C 0.9800 . ?
C23 C24 1.464(5) . ?
C23 H23A 0.9900 . ?
C23 H23B 0.9900 . ?
C24 H24A 0.9800 . ?
C24 H24B 0.9800 . ?
C24 H24C 0.9800 . ?
C25 H25A 0.9800 . ?
C25 H25B 0.9800 . ?
C25 H25C 0.9800 . ?
C26 H26A 0.9900 . ?
C26 H26B 0.9900 . ?
C27 C28 1.518(3) 2_567 ?
C27 H27A 0.9900 . ?
C27 H27B 0.9900 . ?
C28 C27 1.518(3) 2_567 ?
C28 H28A 0.9900 . ?
C28 H28B 0.9900 . ?
C29 C30 1.494(6) . ?
C29 H29A 0.9800 . ?
C29 H29B 0.9800 . ?
C29 H29C 0.9800 . ?
C30 C31 1.530(6) . ?
C30 H30A 0.9900 . ?
C30 H30B 0.9900 . ?
C31 C31 1.481(9) 2_755 ?
C31 H31A 0.9900 . ?
C31 H31B 0.9900 . ?
